data_2229858
loop_
_publ_author_name
'Rodrigues, Vinola Z.'
'Foro, Sabine'
'Gowda, B. Thimme'

_publ_section_title
;
 <i>N</i>,<i>N</i>'-Bis(2-chlorophenylsulfonyl)suberamide
;
_journal_coeditor_code TK2727
_journal_issue 4
_journal_name_full 'Acta Crystallographica Section E'
_journal_page_first o884
_journal_paper_doi 10.1107/S1600536811009196
_journal_volume 67
_journal_year 2011
_chemical_formula_iupac 'C20 H22 Cl2 N2 O6 S2'
_chemical_formula_moiety 'C20 H22 Cl2 N2 O6 S2'
_chemical_formula_sum 'C20 H22 Cl2 N2 O6 S2'
_chemical_formula_weight 521.42
_chemical_name_common
;
<i>N</i>,<i>N</i>'-Bis(2-chlorophenylsulfonyl)suberamide
;
_chemical_name_systematic
;
<i>N</i>,<i>N</i>'-Bis(2-chlorophenylsulfonyl)octanediamide
;
_space_group_IT_number 14
_symmetry_cell_setting monoclinic
_symmetry_space_group_name_Hall '-P 2ybc'
_symmetry_space_group_name_H-M 'P 1 21/c 1'
_atom_sites_solution_hydrogens geom
_atom_sites_solution_primary direct
_atom_sites_solution_secondary difmap
_audit_creation_method SHELXL-97
_cell_angle_alpha 90.00
_cell_angle_beta 94.575(9)
_cell_angle_gamma 90.00
_cell_formula_units_Z 2
_cell_length_a 7.8737(9)
_cell_length_b 9.7170(10)
_cell_length_c 14.616(2)
_cell_measurement_reflns_used 1476
_cell_measurement_temperature 293(2)
_cell_measurement_theta_max 27.74
_cell_measurement_theta_min 2.59
_cell_volume 1114.7(2)
_computing_cell_refinement
;
CrysAlis RED (Oxford Diffraction, 2009)
;
_computing_data_collection
;
CrysAlis CCD (Oxford Diffraction, 2009)
;
_computing_data_reduction
;
CrysAlis RED (Oxford Diffraction, 2009)
;
_computing_molecular_graphics 'PLATON (Spek, 2009)'
_computing_publication_material 'SHELXL97 (Sheldrick, 2008)'
_computing_structure_refinement 'SHELXL97 (Sheldrick, 2008)'
_computing_structure_solution 'SHELXS97 (Sheldrick, 2008)'
_diffrn_ambient_temperature 293(2)
_diffrn_measured_fraction_theta_full 0.999
_diffrn_measured_fraction_theta_max 0.999
_diffrn_measurement_device_type
;
Oxford Diffraction Xcalibur diffractometer
with a Sapphire CCD detector
;
_diffrn_measurement_method
;
Rotation method data acquisition using \w
;
_diffrn_radiation_monochromator graphite
_diffrn_radiation_source 'fine-focus sealed tube'
_diffrn_radiation_type MoK\a
_diffrn_radiation_wavelength 0.71073
_diffrn_reflns_av_R_equivalents 0.0182
_diffrn_reflns_av_sigmaI/netI 0.0315
_diffrn_reflns_limit_h_max 9
_diffrn_reflns_limit_h_min -9
_diffrn_reflns_limit_k_max 12
_diffrn_reflns_limit_k_min -11
_diffrn_reflns_limit_l_max 8
_diffrn_reflns_limit_l_min -18
_diffrn_reflns_number 4126
_diffrn_reflns_theta_full 26.36
_diffrn_reflns_theta_max 26.36
_diffrn_reflns_theta_min 2.60
_diffrn_standards_decay_% 0
_exptl_absorpt_coefficient_mu 0.520
_exptl_absorpt_correction_T_max 0.9498
_exptl_absorpt_correction_T_min 0.8349
_exptl_absorpt_correction_type multi-scan
_exptl_absorpt_process_details '(CrysAlis RED; Oxford Diffraction, 2009)'
_exptl_crystal_colour colourless
_exptl_crystal_density_diffrn 1.553
_exptl_crystal_density_method 'not measured'
_exptl_crystal_description prism
_exptl_crystal_F_000 540
_exptl_crystal_size_max 0.36
_exptl_crystal_size_mid 0.22
_exptl_crystal_size_min 0.10
_refine_diff_density_max 0.322
_refine_diff_density_min -0.332
_refine_ls_extinction_method none
_refine_ls_goodness_of_fit_ref 1.054
_refine_ls_hydrogen_treatment mixed
_refine_ls_matrix_type full
_refine_ls_number_parameters 148
_refine_ls_number_reflns 2276
_refine_ls_number_restraints 1
_refine_ls_restrained_S_all 1.054
_refine_ls_R_factor_all 0.0547
_refine_ls_R_factor_gt 0.0377
_refine_ls_shift/su_max 0.001
_refine_ls_shift/su_mean 0.000
_refine_ls_structure_factor_coef Fsqd
_refine_ls_weighting_details 'calc w=1/[\s^2^(Fo^2^)+(0.0588P)^2^+0.1117P] where P=(Fo^2^+2Fc^2^)/3'
_refine_ls_weighting_scheme calc
_refine_ls_wR_factor_gt 0.0971
_refine_ls_wR_factor_ref 0.1043
_reflns_number_gt 1744
_reflns_number_total 2276
_reflns_threshold_expression I>2\s(I)
_cod_data_source_file tk2727.cif
_cod_data_source_block I
_cod_original_sg_symbol_H-M 'P 21/c'
_cod_database_code 2229858
_cod_database_fobs_code 2229858

loop_
_symmetry_equiv_pos_as_xyz
'x, y, z'
'-x, y+1/2, -z+1/2'
'-x, -y, -z'
'x, -y-1/2, z-1/2'

loop_
_atom_site_type_symbol
_atom_site_label
_atom_site_fract_x
_atom_site_fract_y
_atom_site_fract_z
_atom_site_U_iso_or_equiv
_atom_site_adp_type
_atom_site_calc_flag
_atom_site_refinement_flags
_atom_site_occupancy
_atom_site_disorder_assembly
_atom_site_disorder_group
C C1 0.3294(3) -0.0856(2) 0.61075(13) 0.0301(5) Uani d . 1 . .
C C2 0.2763(3) -0.0520(2) 0.52035(14) 0.0329(5) Uani d . 1 . .
C C3 0.3042(3) -0.1437(3) 0.45110(15) 0.0449(6) Uani d . 1 . .
H H3 0.2664 -0.1228 0.3908 0.054 Uiso calc R 1 . .
C C4 0.3873(4) -0.2654(3) 0.47050(17) 0.0499(7) Uani d . 1 . .
H H4 0.4073 -0.3258 0.4232 0.060 Uiso calc R 1 . .
C C5 0.4412(3) -0.2986(3) 0.55920(18) 0.0479(6) Uani d . 1 . .
H H5 0.4977 -0.3813 0.5719 0.057 Uiso calc R 1 . .
C C6 0.4118(3) -0.2096(2) 0.62958(16) 0.0381(5) Uani d . 1 . .
H H6 0.4473 -0.2327 0.6898 0.046 Uiso calc R 1 . .
C C7 0.0104(3) -0.0734(2) 0.75061(14) 0.0306(5) Uani d . 1 . .
C C8 -0.1521(3) -0.0352(2) 0.79001(14) 0.0347(5) Uani d . 1 . .
H H8A -0.2460 -0.0863 0.7594 0.042 Uiso calc R 1 . .
H H8B -0.1743 0.0622 0.7808 0.042 Uiso calc R 1 . .
C C9 -0.1371(3) -0.0685(2) 0.89303(14) 0.0385(6) Uani d . 1 . .
H H9A -0.2477 -0.0554 0.9167 0.046 Uiso calc R 1 . .
H H9B -0.1066 -0.1647 0.9011 0.046 Uiso calc R 1 . .
C C10 -0.0071(3) 0.0185(3) 0.94906(14) 0.0394(6) Uani d . 1 . .
H H10A -0.0384 0.1147 0.9422 0.047 Uiso calc R 1 . .
H H10B 0.1034 0.0065 0.9252 0.047 Uiso calc R 1 . .
N N1 0.1046(2) 0.03505(19) 0.72033(12) 0.0316(4) Uani d D 1 . .
H H1N 0.066(3) 0.1134(18) 0.7259(16) 0.038 Uiso d D 1 . .
O O1 0.3959(2) -0.03761(18) 0.78343(10) 0.0456(4) Uani d . 1 . .
O O2 0.3555(2) 0.16371(17) 0.68236(10) 0.0415(4) Uani d . 1 . .
O O3 0.0630(2) -0.19135(16) 0.74794(11) 0.0437(4) Uani d . 1 . .
Cl Cl1 0.17624(9) 0.10214(7) 0.49044(4) 0.0505(2) Uani d . 1 . .
S S1 0.31012(7) 0.02626(6) 0.70503(3) 0.03155(17) Uani d . 1 . .

loop_
_atom_site_aniso_label
_atom_site_aniso_U_11
_atom_site_aniso_U_22
_atom_site_aniso_U_33
_atom_site_aniso_U_12
_atom_site_aniso_U_13
_atom_site_aniso_U_23
C1 0.0299(11) 0.0338(12) 0.0268(10) -0.0019(9) 0.0051(8) -0.0017(9)
C2 0.0336(12) 0.0347(12) 0.0305(11) -0.0013(10) 0.0026(9) 0.0015(9)
C3 0.0513(15) 0.0557(16) 0.0275(11) -0.0037(13) 0.0025(11) -0.0034(11)
C4 0.0576(17) 0.0482(16) 0.0459(14) -0.0019(13) 0.0167(12) -0.0152(12)
C5 0.0488(16) 0.0374(14) 0.0586(16) 0.0075(11) 0.0113(13) -0.0039(12)
C6 0.0377(13) 0.0377(13) 0.0390(12) 0.0018(10) 0.0038(10) 0.0024(10)
C7 0.0389(12) 0.0300(12) 0.0232(9) -0.0026(10) 0.0040(9) -0.0009(9)
C8 0.0356(12) 0.0334(12) 0.0353(12) -0.0025(10) 0.0045(9) 0.0021(10)
C9 0.0441(14) 0.0399(14) 0.0329(12) -0.0059(11) 0.0123(10) -0.0002(10)
C10 0.0453(14) 0.0409(14) 0.0335(12) -0.0062(11) 0.0125(10) -0.0010(10)
N1 0.0384(11) 0.0264(10) 0.0310(9) 0.0014(8) 0.0092(8) 0.0012(8)
O1 0.0493(11) 0.0561(11) 0.0298(8) 0.0067(8) -0.0074(7) -0.0001(8)
O2 0.0447(10) 0.0362(9) 0.0440(9) -0.0111(7) 0.0068(7) -0.0030(7)
O3 0.0529(11) 0.0277(9) 0.0527(10) 0.0006(8) 0.0187(8) -0.0006(7)
Cl1 0.0632(4) 0.0445(4) 0.0418(3) 0.0062(3) -0.0077(3) 0.0065(3)
S1 0.0340(3) 0.0352(3) 0.0253(3) -0.0016(2) 0.0016(2) -0.0017(2)

loop_
_atom_type_symbol
_atom_type_description
_atom_type_scat_dispersion_real
_atom_type_scat_dispersion_imag
_atom_type_scat_source
C C 0.0033 0.0016 'International Tables Vol C Tables 4.2.6.8 and 6.1.1.4'
H H 0.0000 0.0000 'International Tables Vol C Tables 4.2.6.8 and 6.1.1.4'
N N 0.0061 0.0033 'International Tables Vol C Tables 4.2.6.8 and 6.1.1.4'
O O 0.0106 0.0060 'International Tables Vol C Tables 4.2.6.8 and 6.1.1.4'
Cl Cl 0.1484 0.1585 'International Tables Vol C Tables 4.2.6.8 and 6.1.1.4'
S S 0.1246 0.1234 'International Tables Vol C Tables 4.2.6.8 and 6.1.1.4'

loop_
_geom_angle_atom_site_label_1
_geom_angle_atom_site_label_2
_geom_angle_atom_site_label_3
_geom_angle_site_symmetry_1
_geom_angle_site_symmetry_3
_geom_angle
_geom_angle_publ_flag
C6 C1 C2 . . 119.5(2) ?
C6 C1 S1 . . 116.55(16) ?
C2 C1 S1 . . 123.79(17) ?
C3 C2 C1 . . 119.4(2) ?
C3 C2 Cl1 . . 118.01(18) ?
C1 C2 Cl1 . . 122.59(17) ?
C4 C3 C2 . . 120.5(2) ?
C4 C3 H3 . . 119.8 ?
C2 C3 H3 . . 119.8 ?
C5 C4 C3 . . 120.4(2) ?
C5 C4 H4 . . 119.8 ?
C3 C4 H4 . . 119.8 ?
C4 C5 C6 . . 120.1(2) ?
C4 C5 H5 . . 120.0 ?
C6 C5 H5 . . 120.0 ?
C5 C6 C1 . . 120.1(2) ?
C5 C6 H6 . . 119.9 ?
C1 C6 H6 . . 119.9 ?
O3 C7 N1 . . 120.9(2) ?
O3 C7 C8 . . 123.3(2) ?
N1 C7 C8 . . 115.66(19) ?
C7 C8 C9 . . 108.97(18) ?
C7 C8 H8A . . 109.9 ?
C9 C8 H8A . . 109.9 ?
C7 C8 H8B . . 109.9 ?
C9 C8 H8B . . 109.9 ?
H8A C8 H8B . . 108.3 ?
C10 C9 C8 . . 114.08(18) ?
C10 C9 H9A . . 108.7 ?
C8 C9 H9A . . 108.7 ?
C10 C9 H9B . . 108.7 ?
C8 C9 H9B . . 108.7 ?
H9A C9 H9B . . 107.6 ?
C9 C10 C10 . 3_557 112.9(2) ?
C9 C10 H10A . . 109.0 ?
C10 C10 H10A 3_557 . 109.0 ?
C9 C10 H10B . . 109.0 ?
C10 C10 H10B 3_557 . 109.0 ?
H10A C10 H10B . . 107.8 ?
C7 N1 S1 . . 124.07(16) ?
C7 N1 H1N . . 117.4(17) ?
S1 N1 H1N . . 115.6(17) ?
O1 S1 O2 . . 118.86(10) ?
O1 S1 N1 . . 108.65(10) ?
O2 S1 N1 . . 104.39(10) ?
O1 S1 C1 . . 107.08(11) ?
O2 S1 C1 . . 110.79(10) ?
N1 S1 C1 . . 106.41(10) ?

loop_
_geom_bond_atom_site_label_1
_geom_bond_atom_site_label_2
_geom_bond_site_symmetry_2
_geom_bond_distance
_geom_bond_publ_flag
C1 C6 . 1.385(3) ?
C1 C2 . 1.393(3) ?
C1 S1 . 1.771(2) ?
C2 C3 . 1.379(3) ?
C2 Cl1 . 1.732(2) ?
C3 C4 . 1.370(4) ?
C3 H3 . 0.9300 ?
C4 C5 . 1.370(4) ?
C4 H4 . 0.9300 ?
C5 C6 . 1.378(3) ?
C5 H5 . 0.9300 ?
C6 H6 . 0.9300 ?
C7 O3 . 1.221(3) ?
C7 N1 . 1.381(3) ?
C7 C8 . 1.492(3) ?
C8 C9 . 1.535(3) ?
C8 H8A . 0.9700 ?
C8 H8B . 0.9700 ?
C9 C10 . 1.516(3) ?
C9 H9A . 0.9700 ?
C9 H9B . 0.9700 ?
C10 C10 3_557 1.527(4) ?
C10 H10A . 0.9700 ?
C10 H10B . 0.9700 ?
N1 S1 . 1.6532(19) ?
N1 H1N . 0.826(16) ?
O1 S1 . 1.4250(16) ?
O2 S1 . 1.4282(17) ?

loop_
_geom_hbond_atom_site_label_D
_geom_hbond_atom_site_label_H
_geom_hbond_atom_site_label_A
_geom_hbond_site_symmetry_A
_geom_hbond_distance_DH
_geom_hbond_distance_HA
_geom_hbond_distance_DA
_geom_hbond_angle_DHA
N1 H1N O3 2_556 0.826(16) 2.200(16) 3.020(2) 172(2)

loop_
_geom_torsion_atom_site_label_1
_geom_torsion_atom_site_label_2
_geom_torsion_atom_site_label_3
_geom_torsion_atom_site_label_4
_geom_torsion_site_symmetry_1
_geom_torsion_site_symmetry_2
_geom_torsion_site_symmetry_3
_geom_torsion_site_symmetry_4
_geom_torsion
_geom_torsion_publ_flag
C6 C1 C2 C3 . . . . 1.0(3) ?
S1 C1 C2 C3 . . . . 176.93(18) ?
C6 C1 C2 Cl1 . . . . -178.69(17) ?
S1 C1 C2 Cl1 . . . . -2.8(3) ?
C1 C2 C3 C4 . . . . -1.7(4) ?
Cl1 C2 C3 C4 . . . . 178.1(2) ?
C2 C3 C4 C5 . . . . 1.1(4) ?
C3 C4 C5 C6 . . . . 0.1(4) ?
C4 C5 C6 C1 . . . . -0.7(4) ?
C2 C1 C6 C5 . . . . 0.2(3) ?
S1 C1 C6 C5 . . . . -176.03(19) ?
O3 C7 C8 C9 . . . . 64.1(3) ?
N1 C7 C8 C9 . . . . -113.0(2) ?
C7 C8 C9 C10 . . . . 66.2(3) ?
C8 C9 C10 C10 . . . 3_557 -179.1(2) ?
O3 C7 N1 S1 . . . . -17.2(3) ?
C8 C7 N1 S1 . . . . 160.00(15) ?
C7 N1 S1 O1 . . . . -46.8(2) ?
C7 N1 S1 O2 . . . . -174.61(16) ?
C7 N1 S1 C1 . . . . 68.16(19) ?
C6 C1 S1 O1 . . . . 2.7(2) ?
C2 C1 S1 O1 . . . . -173.29(18) ?
C6 C1 S1 O2 . . . . 133.79(17) ?
C2 C1 S1 O2 . . . . -42.2(2) ?
C6 C1 S1 N1 . . . . -113.32(17) ?
C2 C1 S1 N1 . . . . 70.6(2) ?
